data_7229306
loop_
_publ_author_name
'Lin, Shuang-Yan'
'Wu, Jianfeng'
'Xu, Zhikun'

_publ_section_title
;
 The effect of additional methyl on the magnetic relaxation and toroidal
 moment of Dy6 complex
;
_journal_issue 75
_journal_name_full 'RSC Adv.'
_journal_page_first 47520
_journal_paper_doi 10.1039/C7RA09619D
_journal_volume 7
_journal_year 2017
_chemical_formula_sum 'C70 H94 N8 O23 Sm6'
_chemical_formula_weight 2317.63
_chemical_name_systematic
; 
 ? 
;
_space_group_IT_number 15
_symmetry_cell_setting monoclinic
_symmetry_space_group_name_Hall '-C 2yc'
_symmetry_space_group_name_H-M 'C 1 2/c 1'
_atom_sites_solution_hydrogens geom
_atom_sites_solution_primary direct
_atom_sites_solution_secondary difmap
_audit_creation_method SHELXL-97
_audit_update_record
;
2017-08-02 deposited with the CCDC.
2017-10-03 downloaded from the CCDC.
;
_cell_angle_alpha 90.00
_cell_angle_beta 92.6340(10)
_cell_angle_gamma 90.00
_cell_formula_units_Z 4
_cell_length_a 18.6094(11)
_cell_length_b 17.2180(10)
_cell_length_c 25.3390(14)
_cell_measurement_reflns_used 5200
_cell_measurement_temperature 185(2)
_cell_measurement_theta_max 26.07
_cell_measurement_theta_min 2.24
_cell_volume 8110.5(8)
_computing_cell_refinement 'Bruker SAINT'
_computing_data_collection 'Bruker APEX2'
_computing_data_reduction 'Bruker SAINT'
_computing_molecular_graphics 'Bruker SHELXTL'
_computing_publication_material 'Bruker SHELXTL'
_computing_structure_refinement 'SHELXL-97 (Sheldrick, 1997)'
_computing_structure_solution 'SHELXS-97 (Sheldrick, 1990)'
_diffrn_ambient_temperature 185(2)
_diffrn_measured_fraction_theta_full 0.997
_diffrn_measured_fraction_theta_max 0.997
_diffrn_measurement_device_type 'Bruker APEX-II CCD'
_diffrn_measurement_method '\f and \w scans'
_diffrn_radiation_monochromator graphite
_diffrn_radiation_source 'fine-focus sealed tube'
_diffrn_radiation_type MoK\a
_diffrn_radiation_wavelength 0.71073
_diffrn_reflns_av_R_equivalents 0.0744
_diffrn_reflns_av_sigmaI/netI 0.0921
_diffrn_reflns_limit_h_max 22
_diffrn_reflns_limit_h_min -22
_diffrn_reflns_limit_k_max 10
_diffrn_reflns_limit_k_min -21
_diffrn_reflns_limit_l_max 30
_diffrn_reflns_limit_l_min -31
_diffrn_reflns_number 22386
_diffrn_reflns_theta_full 26.10
_diffrn_reflns_theta_max 26.10
_diffrn_reflns_theta_min 1.61
_exptl_absorpt_coefficient_mu 4.348
_exptl_absorpt_correction_T_max 0.6703
_exptl_absorpt_correction_T_min 0.6018
_exptl_absorpt_correction_type multi-scan
_exptl_crystal_colour yellow
_exptl_crystal_density_diffrn 1.898
_exptl_crystal_density_method 'not measured'
_exptl_crystal_description block
_exptl_crystal_F_000 4504
_exptl_crystal_size_max 0.13
_exptl_crystal_size_mid 0.11
_exptl_crystal_size_min 0.10
_refine_diff_density_max 2.116
_refine_diff_density_min -1.069
_refine_diff_density_rms 0.316
_refine_ls_extinction_method none
_refine_ls_goodness_of_fit_ref 1.008
_refine_ls_hydrogen_treatment constr
_refine_ls_matrix_type full
_refine_ls_number_parameters 492
_refine_ls_number_reflns 8038
_refine_ls_number_restraints 12
_refine_ls_restrained_S_all 1.009
_refine_ls_R_factor_all 0.0887
_refine_ls_R_factor_gt 0.0495
_refine_ls_shift/su_max 0.058
_refine_ls_shift/su_mean 0.003
_refine_ls_structure_factor_coef Fsqd
_refine_ls_weighting_details 'calc w=1/[\s^2^(Fo^2^)+(0.0639P)^2^+0.0000P] where P=(Fo^2^+2Fc^2^)/3'
_refine_ls_weighting_scheme calc
_refine_ls_wR_factor_gt 0.1146
_refine_ls_wR_factor_ref 0.1394
_reflns_number_gt 5283
_reflns_number_total 8038
_reflns_threshold_expression >2sigma(I)
_cod_data_source_file c7ra09619d2.cif
_cod_data_source_block 1_CCDC1
_cod_depositor_comments
;
The following automatic conversions were performed:

'_symmetry_cell_setting' value 'Monoclinic' changed to 'monoclinic'
according to
/home/data/users/saulius/crontab/automatic-downloads/rss-feeds/RSC/lib/dictionaries/cif_core.dic
dictionary named 'cif_core.dic' version 2.4.2 from 2011-04-26.

Automatic conversion script
Id: cif_fix_values 4973 2017-02-22 13:04:09Z antanas 
;
_cod_original_sg_symbol_H-M C2/c
_cod_database_code 7229306

loop_
_symmetry_equiv_pos_as_xyz
'x, y, z'
'-x, y, -z+1/2'
'x+1/2, y+1/2, z'
'-x+1/2, y+1/2, -z+1/2'
'-x, -y, -z'
'x, -y, z-1/2'
'-x+1/2, -y+1/2, -z'
'x+1/2, -y+1/2, z-1/2'

loop_
_atom_site_label
_atom_site_type_symbol
_atom_site_fract_x
_atom_site_fract_y
_atom_site_fract_z
_atom_site_U_iso_or_equiv
_atom_site_adp_type
_atom_site_occupancy
_atom_site_symmetry_multiplicity
_atom_site_calc_flag
_atom_site_refinement_flags
Sm1 Sm 1.0000 0.39622(4) 0.7500 0.0340(2) Uani 1 2 d S
Sm2 Sm 0.97133(3) 0.21201(3) 0.813902(19) 0.02370(14) Uani 1 1 d .
Sm3 Sm 1.01642(3) 0.01927(3) 0.81743(2) 0.02597(15) Uani 1 1 d .
Sm4 Sm 1.0000 -0.16589(4) 0.7500 0.0390(2) Uani 1 2 d S
N1 N 0.8374(5) 0.2255(6) 0.8027(4) 0.046(3) Uani 1 1 d .
N2 N 0.9831(5) -0.0200(5) 0.9097(4) 0.046(2) Uani 1 1 d .
N3 N 0.9847(5) 0.2534(5) 0.9106(3) 0.043(2) Uani 1 1 d .
N4 N 1.1524(5) 0.0138(6) 0.8278(4) 0.057(3) Uani 1 1 d .
O1 O 1.0000 0.1143(5) 0.7500 0.0211(19) Uani 1 2 d S
O2 O 0.9148(3) 0.0962(4) 0.8461(3) 0.0295(16) Uani 1 1 d .
O3 O 0.9339(3) 0.2732(4) 0.7302(2) 0.0269(15) Uani 1 1 d .
O4 O 1.0310(4) -0.1150(4) 0.8336(3) 0.0376(17) Uani 1 1 d .
O5 O 1.0617(3) 0.1330(4) 0.8609(3) 0.0327(16) Uani 1 1 d .
O6 O 0.9561(4) 0.3463(4) 0.8278(3) 0.0365(17) Uani 1 1 d .
O7 O 1.0701(3) -0.0425(4) 0.7416(3) 0.0302(16) Uani 1 1 d .
O8 O 0.8838(5) 0.4636(5) 0.7359(4) 0.069(3) Uani 1 1 d .
O9 O 0.9717(7) 0.5030(5) 0.6883(4) 0.083(3) Uani 1 1 d .
O10 O 0.9586(5) -0.2697(5) 0.8091(4) 0.076(3) Uani 1 1 d .
O11 O 0.8845(5) -0.2408(5) 0.7427(4) 0.064(3) Uani 1 1 d .
O12 O 0.9452(17) 0.6617(18) 0.9240(12) 0.330(15) Uani 1 1 d U
H12A H 0.9677 0.6876 0.9475 0.494 Uiso 1 1 calc R
C1 C 0.8693(5) 0.1009(6) 0.8840(4) 0.031(2) Uani 1 1 d .
C2 C 0.8085(5) 0.1499(6) 0.8790(4) 0.032(2) Uani 1 1 d .
C3 C 0.7611(6) 0.1556(7) 0.9206(5) 0.047(3) Uani 1 1 d .
H3 H 0.7217 0.1906 0.9172 0.056 Uiso 1 1 calc R
C4 C 0.7702(7) 0.1120(8) 0.9660(5) 0.058(4) Uani 1 1 d .
C5 C 0.8273(6) 0.0639(7) 0.9708(4) 0.051(3) Uani 1 1 d .
H5 H 0.8354 0.0360 1.0029 0.061 Uiso 1 1 calc R
C6 C 0.8756(6) 0.0534(6) 0.9299(4) 0.038(3) Uani 1 1 d .
C7 C 0.7921(6) 0.1979(6) 0.8336(4) 0.042(3) Uani 1 1 d .
H7 H 0.7429 0.2101 0.8260 0.050 Uiso 1 1 calc R
C8 C 0.8149(6) 0.2744(9) 0.7591(5) 0.072(5) Uani 1 1 d .
H8A H 0.8177 0.3295 0.7701 0.086 Uiso 1 1 calc R
H8B H 0.7643 0.2626 0.7481 0.086 Uiso 1 1 calc R
C9 C 0.8602(6) 0.2619(8) 0.7151(4) 0.050(3) Uani 1 1 d .
H9 H 0.8554 0.2055 0.7061 0.060 Uiso 1 1 calc R
C10 C 0.8387(6) 0.3052(7) 0.6653(4) 0.050(3) Uani 1 1 d .
H10A H 0.8461 0.3610 0.6710 0.075 Uiso 1 1 calc R
H10B H 0.7879 0.2953 0.6560 0.075 Uiso 1 1 calc R
H10C H 0.8682 0.2875 0.6366 0.075 Uiso 1 1 calc R
C11 C 0.7183(8) 0.1227(9) 1.0112(6) 0.090(5) Uani 1 1 d .
H11A H 0.7462 0.1294 1.0447 0.135 Uiso 1 1 calc R
H11B H 0.6875 0.0768 1.0134 0.135 Uiso 1 1 calc R
H11C H 0.6884 0.1687 1.0043 0.135 Uiso 1 1 calc R
C12 C 0.9324(6) -0.0024(7) 0.9400(4) 0.048(3) Uani 1 1 d .
H12 H 0.9322 -0.0290 0.9729 0.058 Uiso 1 1 calc R
C13 C 1.0326(7) -0.0838(7) 0.9250(4) 0.051(3) Uani 1 1 d .
H13A H 1.0822 -0.0633 0.9295 0.062 Uiso 1 1 calc R
H13B H 1.0191 -0.1055 0.9594 0.062 Uiso 1 1 calc R
C14 C 1.0307(7) -0.1462(7) 0.8851(5) 0.051(3) Uani 1 1 d .
H14 H 0.9843 -0.1747 0.8882 0.061 Uiso 1 1 calc R
C15 C 1.0908(7) -0.2041(7) 0.8951(6) 0.067(4) Uani 1 1 d .
H15A H 1.0873 -0.2450 0.8682 0.101 Uiso 1 1 calc R
H15B H 1.0867 -0.2272 0.9302 0.101 Uiso 1 1 calc R
H15C H 1.1372 -0.1776 0.8935 0.101 Uiso 1 1 calc R
C16 C 1.1053(6) 0.1355(6) 0.9027(4) 0.034(2) Uani 1 1 d .
C17 C 1.0896(6) 0.1832(7) 0.9477(4) 0.042(3) Uani 1 1 d .
C18 C 1.1375(8) 0.1822(7) 0.9919(5) 0.058(4) Uani 1 1 d .
H18 H 1.1248 0.2104 1.0223 0.069 Uiso 1 1 calc R
C19 C 1.2008(7) 0.1435(8) 0.9940(5) 0.056(3) Uani 1 1 d .
C20 C 1.2170(7) 0.1018(7) 0.9492(5) 0.057(4) Uani 1 1 d .
H20 H 1.2623 0.0763 0.9489 0.068 Uiso 1 1 calc R
C21 C 1.1710(6) 0.0953(6) 0.9049(4) 0.039(3) Uani 1 1 d .
C22 C 1.0291(7) 0.2346(7) 0.9490(4) 0.050(3) Uani 1 1 d .
H22 H 1.0207 0.2577 0.9823 0.059 Uiso 1 1 calc R
C23 C 0.9331(7) 0.3141(6) 0.9166(4) 0.049(3) Uani 1 1 d .
H23A H 0.9375 0.3347 0.9531 0.058 Uiso 1 1 calc R
H23B H 0.8839 0.2929 0.9107 0.058 Uiso 1 1 calc R
C24 C 0.9450(6) 0.3806(6) 0.8770(4) 0.042(3) Uani 1 1 d .
H24 H 0.9887 0.4109 0.8887 0.050 Uiso 1 1 calc R
C25 C 0.8787(7) 0.4354(8) 0.8732(5) 0.066(4) Uani 1 1 d .
H25A H 0.8844 0.4730 0.8447 0.098 Uiso 1 1 calc R
H25B H 0.8747 0.4631 0.9067 0.098 Uiso 1 1 calc R
H25C H 0.8350 0.4047 0.8658 0.098 Uiso 1 1 calc R
C26 C 1.2517(8) 0.1437(9) 1.0430(6) 0.092(5) Uani 1 1 d .
H26A H 1.2472 0.1930 1.0619 0.138 Uiso 1 1 calc R
H26B H 1.3014 0.1374 1.0323 0.138 Uiso 1 1 calc R
H26C H 1.2394 0.1007 1.0663 0.138 Uiso 1 1 calc R
C27 C 1.1926(6) 0.0479(7) 0.8615(5) 0.050(3) Uani 1 1 d .
H27 H 1.2429 0.0417 0.8581 0.060 Uiso 1 1 calc R
C28 C 1.1826(7) -0.0370(10) 0.7871(6) 0.085(5) Uani 1 1 d .
H28 H 1.2236 -0.0690 0.7934 0.102 Uiso 1 1 calc R
C29 C 1.1453(6) -0.0328(9) 0.7392(5) 0.057(4) Uani 1 1 d .
H29 H 1.1503 0.0229 0.7289 0.068 Uiso 1 1 calc R
C30 C 1.1738(6) -0.0757(7) 0.6934(4) 0.049(3) Uani 1 1 d .
H30A H 1.2257 -0.0669 0.6922 0.074 Uiso 1 1 calc R
H30B H 1.1499 -0.0570 0.6606 0.074 Uiso 1 1 calc R
H30C H 1.1644 -0.1314 0.6974 0.074 Uiso 1 1 calc R
C31 C 0.9067(11) 0.5074(8) 0.7021(6) 0.078(5) Uani 1 1 d .
C32 C 0.8579(11) 0.5638(11) 0.6734(8) 0.140(9) Uani 1 1 d .
H32A H 0.8078 0.5503 0.6792 0.210 Uiso 1 1 calc R
H32B H 0.8663 0.5617 0.6355 0.210 Uiso 1 1 calc R
H32C H 0.8678 0.6164 0.6866 0.210 Uiso 1 1 calc R
C33 C 0.9016(8) -0.2823(7) 0.7819(6) 0.061(4) Uani 1 1 d .
C34 C 0.8529(8) -0.3460(8) 0.8012(7) 0.101(6) Uani 1 1 d .
H34A H 0.8817 -0.3921 0.8104 0.152 Uiso 1 1 calc R
H34B H 0.8169 -0.3591 0.7732 0.152 Uiso 1 1 calc R
H34C H 0.8286 -0.3278 0.8324 0.152 Uiso 1 1 calc R
C35 C 0.991(2) 0.601(2) 0.9055(16) 0.29(2) Uani 1 1 d U
H35A H 0.9982 0.6075 0.8677 0.433 Uiso 1 1 calc R
H35B H 0.9687 0.5500 0.9114 0.433 Uiso 1 1 calc R
H35C H 1.0380 0.6027 0.9249 0.433 Uiso 1 1 calc R

loop_
_atom_site_aniso_label
_atom_site_aniso_U_11
_atom_site_aniso_U_22
_atom_site_aniso_U_33
_atom_site_aniso_U_23
_atom_site_aniso_U_13
_atom_site_aniso_U_12
Sm1 0.0517(5) 0.0194(4) 0.0319(4) 0.000 0.0130(4) 0.000
Sm2 0.0293(3) 0.0212(3) 0.0210(3) 0.0001(2) 0.0052(2) -0.0009(2)
Sm3 0.0296(3) 0.0223(3) 0.0262(3) 0.0033(2) 0.0033(2) 0.0001(2)
Sm4 0.0454(5) 0.0201(4) 0.0517(5) 0.000 0.0042(4) 0.000
N1 0.033(5) 0.061(7) 0.046(6) 0.025(5) 0.006(4) 0.000(5)
N2 0.059(6) 0.040(6) 0.037(6) 0.011(5) 0.000(5) 0.008(5)
N3 0.064(6) 0.035(5) 0.030(5) -0.004(4) 0.010(5) 0.005(5)
N4 0.034(5) 0.071(8) 0.064(7) -0.020(6) -0.005(5) 0.005(5)
O1 0.027(5) 0.024(5) 0.012(4) 0.000 0.000(4) 0.000
O2 0.030(4) 0.026(4) 0.034(4) 0.004(3) 0.018(3) -0.004(3)
O3 0.030(4) 0.025(4) 0.026(4) -0.002(3) 0.003(3) 0.001(3)
O4 0.049(4) 0.029(4) 0.035(4) 0.010(3) 0.004(3) 0.006(3)
O5 0.036(4) 0.034(4) 0.027(4) -0.003(3) -0.004(3) -0.003(3)
O6 0.056(5) 0.025(4) 0.030(4) -0.004(3) 0.017(3) -0.002(3)
O7 0.032(4) 0.024(4) 0.035(4) 0.003(3) 0.002(3) 0.006(3)
O8 0.077(6) 0.045(5) 0.084(7) 0.019(5) 0.007(5) 0.019(5)
O9 0.141(10) 0.043(6) 0.068(7) 0.019(5) 0.032(7) 0.037(7)
O10 0.075(7) 0.046(6) 0.105(8) 0.032(5) -0.008(6) -0.024(5)
O11 0.064(6) 0.044(5) 0.083(7) 0.019(5) -0.004(5) -0.015(5)
O12 0.331(17) 0.340(17) 0.317(17) -0.029(10) 0.009(10) -0.001(10)
C1 0.032(5) 0.030(6) 0.033(6) 0.010(5) 0.003(4) 0.000(5)
C2 0.030(5) 0.033(6) 0.034(6) 0.000(5) 0.014(5) -0.007(5)
C3 0.048(7) 0.040(7) 0.054(8) -0.008(6) 0.019(6) 0.005(6)
C4 0.057(8) 0.071(9) 0.049(8) -0.011(7) 0.031(7) 0.001(7)
C5 0.059(8) 0.060(8) 0.036(7) 0.000(6) 0.021(6) -0.013(7)
C6 0.046(6) 0.039(6) 0.031(6) 0.001(5) 0.011(5) -0.006(5)
C7 0.031(6) 0.043(7) 0.052(7) 0.013(6) 0.009(5) 0.004(5)
C8 0.039(7) 0.116(13) 0.060(9) 0.049(9) -0.005(6) 0.007(8)
C9 0.040(7) 0.082(10) 0.029(6) 0.007(6) -0.004(5) 0.000(7)
C10 0.049(7) 0.072(9) 0.029(6) 0.015(6) 0.007(5) 0.029(7)
C11 0.096(11) 0.086(12) 0.092(12) 0.012(9) 0.052(10) 0.017(10)
C12 0.066(8) 0.057(8) 0.023(6) 0.008(5) 0.024(6) 0.006(7)
C13 0.067(8) 0.049(7) 0.039(7) 0.017(6) 0.003(6) 0.007(7)
C14 0.063(8) 0.046(7) 0.043(7) 0.009(6) 0.004(6) 0.005(7)
C15 0.068(9) 0.046(8) 0.086(11) 0.012(8) -0.002(8) 0.021(7)
C16 0.045(6) 0.028(6) 0.030(6) 0.008(5) -0.005(5) -0.012(5)
C17 0.057(7) 0.039(7) 0.031(6) 0.004(5) -0.001(5) -0.013(6)
C18 0.091(10) 0.050(8) 0.030(7) -0.005(6) -0.017(7) -0.009(8)
C19 0.069(9) 0.052(8) 0.043(8) 0.002(6) -0.026(6) -0.006(7)
C20 0.055(8) 0.054(8) 0.059(9) 0.023(7) -0.027(6) 0.004(7)
C21 0.044(6) 0.027(6) 0.045(7) 0.016(5) -0.016(5) -0.010(5)
C22 0.072(9) 0.061(8) 0.016(6) 0.002(5) 0.008(6) 0.005(7)
C23 0.080(9) 0.030(6) 0.037(7) -0.013(5) 0.020(6) -0.007(6)
C24 0.058(7) 0.031(6) 0.038(6) -0.010(5) 0.024(6) -0.001(6)
C25 0.086(10) 0.056(9) 0.057(8) 0.007(7) 0.031(8) 0.019(8)
C26 0.103(12) 0.106(13) 0.061(10) 0.004(9) -0.050(9) -0.023(11)
C27 0.031(6) 0.051(8) 0.065(9) -0.007(7) -0.019(6) 0.003(6)
C28 0.039(7) 0.139(15) 0.076(10) -0.059(10) 0.004(7) 0.020(9)
C29 0.031(6) 0.091(11) 0.048(8) -0.006(7) 0.005(6) 0.017(7)
C30 0.041(6) 0.056(8) 0.053(7) 0.007(6) 0.018(6) 0.020(6)
C31 0.131(15) 0.031(8) 0.071(11) 0.009(7) 0.006(10) 0.029(9)
C32 0.18(2) 0.107(16) 0.135(18) 0.046(14) -0.003(16) 0.072(16)
C33 0.064(9) 0.040(8) 0.080(11) 0.011(8) 0.006(8) -0.003(7)
C34 0.096(12) 0.053(9) 0.156(17) 0.022(11) 0.008(12) -0.056(9)
C35 0.28(2) 0.28(2) 0.31(2) -0.006(10) 0.011(10) 0.000(10)

loop_
_atom_type_symbol
_atom_type_description
_atom_type_scat_dispersion_real
_atom_type_scat_dispersion_imag
_atom_type_scat_source
C C 0.0033 0.0016 'International Tables Vol C Tables 4.2.6.8 and 6.1.1.4'
H H 0.0000 0.0000 'International Tables Vol C Tables 4.2.6.8 and 6.1.1.4'
N N 0.0061 0.0033 'International Tables Vol C Tables 4.2.6.8 and 6.1.1.4'
O O 0.0106 0.0060 'International Tables Vol C Tables 4.2.6.8 and 6.1.1.4'
Sm Sm -0.1638 3.4418 'International Tables Vol C Tables 4.2.6.8 and 6.1.1.4'

loop_
_geom_angle_atom_site_label_1
_geom_angle_atom_site_label_2
_geom_angle_atom_site_label_3
_geom_angle
_geom_angle_site_symmetry_1
_geom_angle_site_symmetry_3
O6 Sm1 O6 136.7(3) . 2_756
O6 Sm1 O9 79.1(3) . 2_756
O6 Sm1 O9 137.8(3) 2_756 2_756
O6 Sm1 O9 137.8(3) . .
O6 Sm1 O9 79.1(3) 2_756 .
O9 Sm1 O9 83.0(5) 2_756 .
O6 Sm1 O8 113.0(3) . 2_756
O6 Sm1 O8 87.6(3) 2_756 2_756
O9 Sm1 O8 52.7(3) 2_756 2_756
O9 Sm1 O8 84.3(4) . 2_756
O6 Sm1 O8 87.6(3) . .
O6 Sm1 O8 113.0(3) 2_756 .
O9 Sm1 O8 84.3(4) 2_756 .
O9 Sm1 O8 52.7(3) . .
O8 Sm1 O8 123.8(4) 2_756 .
O6 Sm1 O3 70.6(2) . .
O6 Sm1 O3 72.8(2) 2_756 .
O9 Sm1 O3 148.8(3) 2_756 .
O9 Sm1 O3 114.8(3) . .
O8 Sm1 O3 148.4(3) 2_756 .
O8 Sm1 O3 87.1(3) . .
O6 Sm1 O3 72.8(2) . 2_756
O6 Sm1 O3 70.6(2) 2_756 2_756
O9 Sm1 O3 114.8(3) 2_756 2_756
O9 Sm1 O3 148.8(3) . 2_756
O8 Sm1 O3 87.1(3) 2_756 2_756
O8 Sm1 O3 148.4(3) . 2_756
O3 Sm1 O3 63.4(3) . 2_756
O6 Sm1 C31 96.8(4) . 2_756
O6 Sm1 C31 112.4(4) 2_756 2_756
O9 Sm1 C31 26.9(4) 2_756 2_756
O9 Sm1 C31 82.9(4) . 2_756
O8 Sm1 C31 25.8(4) 2_756 2_756
O8 Sm1 C31 105.1(5) . 2_756
O3 Sm1 C31 162.3(3) . 2_756
O3 Sm1 C31 101.6(4) 2_756 2_756
O6 Sm1 C31 112.4(4) . .
O6 Sm1 C31 96.8(4) 2_756 .
O9 Sm1 C31 82.9(4) 2_756 .
O9 Sm1 C31 26.9(4) . .
O8 Sm1 C31 105.1(5) 2_756 .
O8 Sm1 C31 25.8(4) . .
O3 Sm1 C31 101.6(4) . .
O3 Sm1 C31 162.3(3) 2_756 .
C31 Sm1 C31 94.6(7) 2_756 .
O6 Sm1 Sm2 96.87(16) . 2_756
O6 Sm1 Sm2 39.88(16) 2_756 2_756
O9 Sm1 Sm2 155.7(3) 2_756 2_756
O9 Sm1 Sm2 113.8(2) . 2_756
O8 Sm1 Sm2 109.4(2) 2_756 2_756
O8 Sm1 Sm2 119.7(2) . 2_756
O3 Sm1 Sm2 40.90(14) . 2_756
O3 Sm1 Sm2 42.37(14) 2_756 2_756
C31 Sm1 Sm2 133.5(4) 2_756 2_756
C31 Sm1 Sm2 120.2(3) . 2_756
O6 Sm1 Sm2 39.88(16) . .
O6 Sm1 Sm2 96.87(16) 2_756 .
O9 Sm1 Sm2 113.8(2) 2_756 .
O9 Sm1 Sm2 155.7(3) . .
O8 Sm1 Sm2 119.7(2) 2_756 .
O8 Sm1 Sm2 109.4(2) . .
O3 Sm1 Sm2 42.37(14) . .
O3 Sm1 Sm2 40.90(14) 2_756 .
C31 Sm1 Sm2 120.2(3) 2_756 .
C31 Sm1 Sm2 133.5(4) . .
Sm2 Sm1 Sm2 57.164(19) 2_756 .
O6 Sm2 O3 74.5(2) . 2_756
O6 Sm2 O1 144.7(2) . .
O3 Sm2 O1 78.55(19) 2_756 .
O6 Sm2 O2 134.6(2) . .
O3 Sm2 O2 150.4(2) 2_756 .
O1 Sm2 O2 76.3(2) . .
O6 Sm2 O5 124.1(2) . .
O3 Sm2 O5 88.1(2) 2_756 .
O1 Sm2 O5 76.64(17) . .
O2 Sm2 O5 71.0(2) . .
O6 Sm2 O3 71.0(2) . .
O3 Sm2 O3 65.7(3) 2_756 .
O1 Sm2 O3 77.34(18) . .
O2 Sm2 O3 122.6(2) . .
O5 Sm2 O3 146.1(2) . .
O6 Sm2 N1 78.5(3) . .
O3 Sm2 N1 131.4(2) 2_756 .
O1 Sm2 N1 103.8(2) . .
O2 Sm2 N1 70.6(3) . .
O5 Sm2 N1 140.3(3) . .
O3 Sm2 N1 67.6(2) . .
O6 Sm2 N3 65.8(3) . .
O3 Sm2 N3 106.6(3) 2_756 .
O1 Sm2 N3 145.5(2) . .
O2 Sm2 N3 86.0(3) . .
O5 Sm2 N3 69.6(3) . .
O3 Sm2 N3 136.5(3) . .
N1 Sm2 N3 97.8(3) . .
O6 Sm2 Sm3 167.91(18) . .
O3 Sm2 Sm3 104.81(15) 2_756 .
O1 Sm2 Sm3 43.93(13) . .
O2 Sm2 Sm3 45.61(14) . .
O5 Sm2 Sm3 44.07(15) . .
O3 Sm2 Sm3 120.06(14) . .
N1 Sm2 Sm3 109.5(2) . .
N3 Sm2 Sm3 103.5(2) . .
O6 Sm2 Sm2 100.59(15) . 2_756
O3 Sm2 Sm2 44.90(15) 2_756 2_756
O1 Sm2 Sm2 44.23(14) . 2_756
O2 Sm2 Sm2 118.35(15) . 2_756
O5 Sm2 Sm2 102.85(15) . 2_756
O3 Sm2 Sm2 43.44(14) . 2_756
N1 Sm2 Sm2 104.0(2) . 2_756
N3 Sm2 Sm2 151.5(2) . 2_756
Sm3 Sm2 Sm2 86.482(12) . 2_756
O6 Sm2 Sm1 39.35(15) . .
O3 Sm2 Sm1 43.29(15) 2_756 .
O1 Sm2 Sm1 105.65(14) . .
O2 Sm2 Sm1 162.28(16) . .
O5 Sm2 Sm1 126.72(15) . .
O3 Sm2 Sm1 43.42(15) . .
N1 Sm2 Sm1 92.0(2) . .
N3 Sm2 Sm1 100.1(2) . .
Sm3 Sm2 Sm1 145.280(17) . .
Sm2 Sm2 Sm1 61.418(9) 2_756 .
O4 Sm3 O1 144.0(2) . .
O4 Sm3 O5 133.6(2) . .
O1 Sm3 O5 78.3(2) . .
O4 Sm3 O7 75.0(2) . 2_756
O1 Sm3 O7 78.24(19) . 2_756
O5 Sm3 O7 150.1(2) . 2_756
O4 Sm3 O2 124.3(2) . .
O1 Sm3 O2 76.41(16) . .
O5 Sm3 O2 71.3(2) . .
O7 Sm3 O2 85.4(2) 2_756 .
O4 Sm3 O7 70.3(2) . .
O1 Sm3 O7 77.22(19) . .
O5 Sm3 O7 124.9(2) . .
O7 Sm3 O7 66.6(3) 2_756 .
O2 Sm3 O7 144.8(2) . .
O4 Sm3 N4 80.7(3) . .
O1 Sm3 N4 101.3(3) . .
O5 Sm3 N4 69.7(3) . .
O7 Sm3 N4 133.4(3) 2_756 .
O2 Sm3 N4 140.5(3) . .
O7 Sm3 N4 67.9(3) . .
O4 Sm3 N2 67.1(3) . .
O1 Sm3 N2 144.8(2) . .
O5 Sm3 N2 83.6(3) . .
O7 Sm3 N2 105.8(3) 2_756 .
O2 Sm3 N2 69.2(3) . .
O7 Sm3 N2 137.1(3) . .
N4 Sm3 N2 100.3(3) . .
O4 Sm3 Sm2 168.47(16) . .
O1 Sm3 Sm2 44.77(14) . .
O5 Sm3 Sm2 45.25(16) . .
O7 Sm3 Sm2 104.92(16) 2_756 .
O2 Sm3 Sm2 44.85(14) . .
O7 Sm3 Sm2 120.61(15) . .
N4 Sm3 Sm2 106.3(3) . .
N2 Sm3 Sm2 102.3(2) . .
O4 Sm3 Sm3 100.69(17) . 2_756
O1 Sm3 Sm3 43.54(14) . 2_756
O5 Sm3 Sm3 120.11(16) . 2_756
O7 Sm3 Sm3 45.31(15) 2_756 2_756
O2 Sm3 Sm3 100.98(16) . 2_756
O7 Sm3 Sm3 44.09(15) . 2_756
N4 Sm3 Sm3 103.5(2) . 2_756
N2 Sm3 Sm3 151.0(2) . 2_756
Sm2 Sm3 Sm3 86.673(12) . 2_756
O4 Sm3 Sm4 39.35(17) . .
O1 Sm3 Sm4 105.17(15) . .
O5 Sm3 Sm4 164.13(16) . .
O7 Sm3 Sm4 43.53(15) 2_756 .
O2 Sm3 Sm4 124.53(15) . .
O7 Sm3 Sm4 43.63(15) . .
N4 Sm3 Sm4 94.5(2) . .
N2 Sm3 Sm4 100.4(2) . .
Sm2 Sm3 Sm4 145.629(19) . .
Sm3 Sm3 Sm4 61.626(10) 2_756 .
O4 Sm4 O4 136.0(3) . 2_756
O4 Sm4 O10 138.3(3) . 2_756
O4 Sm4 O10 78.1(3) 2_756 2_756
O4 Sm4 O10 78.1(3) . .
O4 Sm4 O10 138.3(3) 2_756 .
O10 Sm4 O10 87.7(5) 2_756 .
O4 Sm4 O11 115.8(3) . .
O4 Sm4 O11 87.2(3) 2_756 .
O10 Sm4 O11 82.7(3) 2_756 .
O10 Sm4 O11 52.0(3) . .
O4 Sm4 O11 87.2(3) . 2_756
O4 Sm4 O11 115.8(3) 2_756 2_756
O10 Sm4 O11 52.0(3) 2_756 2_756
O10 Sm4 O11 82.7(3) . 2_756
O11 Sm4 O11 118.0(4) . 2_756
O4 Sm4 O7 69.6(2) . .
O4 Sm4 O7 73.4(2) 2_756 .
O10 Sm4 O7 112.5(3) 2_756 .
O10 Sm4 O7 147.1(3) . .
O11 Sm4 O7 151.4(3) . .
O11 Sm4 O7 89.7(3) 2_756 .
O4 Sm4 O7 73.4(2) . 2_756
O4 Sm4 O7 69.6(2) 2_756 2_756
O10 Sm4 O7 147.1(3) 2_756 2_756
O10 Sm4 O7 112.5(3) . 2_756
O11 Sm4 O7 89.7(3) . 2_756
O11 Sm4 O7 151.4(3) 2_756 2_756
O7 Sm4 O7 64.1(3) . 2_756
O4 Sm4 C33 98.1(4) . .
O4 Sm4 C33 112.6(4) 2_756 .
O10 Sm4 C33 83.5(3) 2_756 .
O10 Sm4 C33 26.0(3) . .
O11 Sm4 C33 26.0(3) . .
O11 Sm4 C33 100.2(4) 2_756 .
O7 Sm4 C33 164.0(3) . .
O7 Sm4 C33 103.2(3) 2_756 .
O4 Sm4 C33 112.6(4) . 2_756
O4 Sm4 C33 98.1(4) 2_756 2_756
O10 Sm4 C33 26.0(3) 2_756 2_756
O10 Sm4 C33 83.5(3) . 2_756
O11 Sm4 C33 100.2(4) . 2_756
O11 Sm4 C33 26.0(3) 2_756 2_756
O7 Sm4 C33 103.2(3) . 2_756
O7 Sm4 C33 164.0(3) 2_756 2_756
C33 Sm4 C33 90.9(5) . 2_756
O4 Sm4 Sm3 39.79(16) . .
O4 Sm4 Sm3 96.27(16) 2_756 .
O10 Sm4 Sm3 153.9(2) 2_756 .
O10 Sm4 Sm3 111.8(2) . .
O11 Sm4 Sm3 122.8(2) . .
O11 Sm4 Sm3 111.4(2) 2_756 .
O7 Sm4 Sm3 42.38(14) . .
O7 Sm4 Sm3 41.19(15) 2_756 .
C33 Sm4 Sm3 121.7(3) . .
C33 Sm4 Sm3 135.2(3) 2_756 .
O4 Sm4 Sm3 96.27(16) . 2_756
O4 Sm4 Sm3 39.79(16) 2_756 2_756
O10 Sm4 Sm3 111.8(2) 2_756 2_756
O10 Sm4 Sm3 153.9(2) . 2_756
O11 Sm4 Sm3 111.4(2) . 2_756
O11 Sm4 Sm3 122.8(2) 2_756 2_756
O7 Sm4 Sm3 41.19(15) . 2_756
O7 Sm4 Sm3 42.38(14) 2_756 2_756
C33 Sm4 Sm3 135.2(3) . 2_756
C33 Sm4 Sm3 121.7(3) 2_756 2_756
Sm3 Sm4 Sm3 56.75(2) . 2_756
C7 N1 C8 121.1(9) . .
C7 N1 Sm2 125.5(7) . .
C8 N1 Sm2 113.2(7) . .
C12 N2 C13 119.1(10) . .
C12 N2 Sm3 135.1(8) . .
C13 N2 Sm3 105.4(6) . .
C22 N3 C23 120.7(9) . .
C22 N3 Sm2 133.3(8) . .
C23 N3 Sm2 105.7(7) . .
C27 N4 C28 121.0(10) . .
C27 N4 Sm3 127.9(8) . .
C28 N4 Sm3 111.0(7) . .
Sm3 O1 Sm3 92.9(3) 2_756 .
Sm3 O1 Sm2 159.78(2) 2_756 .
Sm3 O1 Sm2 91.300(18) . .
Sm3 O1 Sm2 91.300(18) 2_756 2_756
Sm3 O1 Sm2 159.78(2) . 2_756
Sm2 O1 Sm2 91.5(3) . 2_756
C1 O2 Sm2 120.2(6) . .
C1 O2 Sm3 141.7(6) . .
Sm2 O2 Sm3 89.55(18) . .
C9 O3 Sm2 122.7(6) . 2_756
C9 O3 Sm2 114.1(6) . .
Sm2 O3 Sm2 91.7(2) 2_756 .
C9 O3 Sm1 129.3(7) . .
Sm2 O3 Sm1 95.8(2) 2_756 .
Sm2 O3 Sm1 94.2(2) . .
C14 O4 Sm4 133.1(7) . .
C14 O4 Sm3 121.8(6) . .
Sm4 O4 Sm3 100.9(3) . .
C16 O5 Sm3 126.6(6) . .
C16 O5 Sm2 140.2(6) . .
Sm3 O5 Sm2 90.7(2) . .
C24 O6 Sm1 131.9(6) . .
C24 O6 Sm2 124.6(6) . .
Sm1 O6 Sm2 100.8(2) . .
C29 O7 Sm3 123.9(7) . 2_756
C29 O7 Sm3 115.0(6) . .
Sm3 O7 Sm3 90.6(2) 2_756 .
C29 O7 Sm4 128.6(7) . .
Sm3 O7 Sm4 95.3(2) 2_756 .
Sm3 O7 Sm4 94.0(2) . .
C31 O8 Sm1 93.5(10) . .
C31 O9 Sm1 92.8(8) . .
C33 O10 Sm4 94.0(8) . .
C33 O11 Sm4 92.8(8) . .
O2 C1 C2 120.8(9) . .
O2 C1 C6 122.2(9) . .
C2 C1 C6 116.9(9) . .
C3 C2 C1 120.1(10) . .
C3 C2 C7 116.1(10) . .
C1 C2 C7 123.7(8) . .
C4 C3 C2 121.9(11) . .
C5 C4 C3 118.4(10) . .
C5 C4 C11 121.6(13) . .
C3 C4 C11 119.9(12) . .
C4 C5 C6 122.6(12) . .
C5 C6 C1 119.6(11) . .
C5 C6 C12 116.2(10) . .
C1 C6 C12 124.0(9) . .
N1 C7 C2 125.9(10) . .
N1 C8 C9 110.3(11) . .
O3 C9 C8 111.3(10) . .
O3 C9 C10 112.0(9) . .
C8 C9 C10 115.5(10) . .
N2 C12 C6 127.3(10) . .
C14 C13 N2 111.5(10) . .
O4 C14 C13 110.9(10) . .
O4 C14 C15 111.9(10) . .
C13 C14 C15 111.8(11) . .
O5 C16 C21 121.7(10) . .
O5 C16 C17 121.3(10) . .
C21 C16 C17 117.0(10) . .
C18 C17 C22 117.5(11) . .
C18 C17 C16 118.7(11) . .
C22 C17 C16 123.7(10) . .
C19 C18 C17 124.1(12) . .
C18 C19 C20 116.3(11) . .
C18 C19 C26 122.6(13) . .
C20 C19 C26 121.1(13) . .
C21 C20 C19 123.8(12) . .
C20 C21 C16 119.9(11) . .
C20 C21 C27 118.7(11) . .
C16 C21 C27 121.4(10) . .
N3 C22 C17 127.9(10) . .
N3 C23 C24 110.7(8) . .
O6 C24 C23 107.3(8) . .
O6 C24 C25 110.5(10) . .
C23 C24 C25 110.6(9) . .
N4 C27 C21 127.3(11) . .
C29 C28 N4 113.1(12) . .
C28 C29 O7 114.7(10) . .
C28 C29 C30 118.5(10) . .
O7 C29 C30 111.3(10) . .
O8 C31 O9 121.0(14) . .
O8 C31 C32 121.0(18) . .
O9 C31 C32 117.8(16) . .
O8 C31 Sm1 60.7(8) . .
O9 C31 Sm1 60.3(7) . .
C32 C31 Sm1 176.3(13) . .
O11 C33 O10 121.0(12) . .
O11 C33 C34 122.2(14) . .
O10 C33 C34 116.7(13) . .
O11 C33 Sm4 61.2(7) . .
O10 C33 Sm4 59.9(7) . .
C34 C33 Sm4 176.5(12) . .

loop_
_geom_bond_atom_site_label_1
_geom_bond_atom_site_label_2
_geom_bond_distance
_geom_bond_site_symmetry_2
Sm1 O6 2.331(6) .
Sm1 O6 2.331(6) 2_756
Sm1 O9 2.455(9) 2_756
Sm1 O9 2.455(9) .
Sm1 O8 2.465(9) 2_756
Sm1 O8 2.465(9) .
Sm1 O3 2.489(6) .
Sm1 O3 2.489(6) 2_756
Sm1 C31 2.822(15) 2_756
Sm1 C31 2.822(15) .
Sm1 Sm2 3.6119(8) 2_756
Sm1 Sm2 3.6119(8) .
Sm2 O6 2.357(7) .
Sm2 O3 2.377(6) 2_756
Sm2 O1 2.412(6) .
Sm2 O2 2.414(6) .
Sm2 O5 2.431(7) .
Sm2 O3 2.441(6) .
Sm2 N1 2.507(9) .
Sm2 N3 2.552(9) .
Sm2 Sm3 3.4233(7) .
Sm2 Sm2 3.4560(9) 2_756
Sm3 O4 2.361(7) .
Sm3 O1 2.375(6) .
Sm3 O5 2.381(7) .
Sm3 O7 2.397(6) 2_756
Sm3 O2 2.446(6) .
Sm3 O7 2.448(6) .
Sm3 N4 2.533(9) .
Sm3 N2 2.538(9) .
Sm3 Sm3 3.4439(10) 2_756
Sm3 Sm4 3.6234(9) .
Sm4 O4 2.339(7) .
Sm4 O4 2.339(7) 2_756
Sm4 O10 2.478(8) 2_756
Sm4 O10 2.478(8) .
Sm4 O11 2.506(8) .
Sm4 O11 2.506(8) 2_756
Sm4 O7 2.506(6) .
Sm4 O7 2.506(6) 2_756
Sm4 C33 2.856(13) .
Sm4 C33 2.856(13) 2_756
Sm4 Sm3 3.6234(9) 2_756
N1 C7 1.268(12) .
N1 C8 1.436(14) .
N2 C12 1.280(13) .
N2 C13 1.475(14) .
N3 C22 1.290(14) .
N3 C23 1.433(14) .
N4 C27 1.255(14) .
N4 C28 1.483(15) .
O1 Sm3 2.375(6) 2_756
O1 Sm2 2.412(6) 2_756
O2 C1 1.312(11) .
O3 C9 1.419(12) .
O3 Sm2 2.377(6) 2_756
O4 C14 1.413(13) .
O5 C16 1.305(11) .
O6 C24 1.404(11) .
O7 C29 1.413(12) .
O7 Sm3 2.396(6) 2_756
O8 C31 1.231(17) .
O9 C31 1.278(18) .
O10 C33 1.257(16) .
O11 C33 1.252(15) .
O12 C35 1.45(4) .
C1 C2 1.412(13) .
C1 C6 1.422(14) .
C2 C3 1.409(13) .
C2 C7 1.439(14) .
C3 C4 1.378(17) .
C4 C5 1.348(17) .
C4 C11 1.542(16) .
C5 C6 1.414(14) .
C6 C12 1.442(15) .
C8 C9 1.443(16) .
C9 C10 1.505(14) .
C13 C14 1.474(16) .
C14 C15 1.510(16) .
C16 C21 1.404(14) .
C16 C17 1.447(15) .
C17 C18 1.398(15) .
C17 C22 1.435(16) .
C18 C19 1.352(17) .
C19 C20 1.389(18) .
C19 C26 1.526(16) .
C20 C21 1.384(15) .
C21 C27 1.442(16) .
C23 C24 1.545(15) .
C24 C25 1.554(16) .
C28 C29 1.372(17) .
C29 C30 1.493(15) .
C31 C32 1.49(2) .
C33 C34 1.518(17) .
